data_2006186
loop_
_publ_author_name
'Nightingale, David J.'
'Cronin, Leroy'
'Clark, James H.'

_publ_contact_author
; Prof James H Clark
  Department of Chemistry
  University of York
  Heslington
  York
  YO1 5DD
  UK
;
_publ_section_title
;
 Methylhexamethylenetetramine Fluoride Tetrahydrate, MeHMTAF.4H~2~O
;
_journal_issue 6
_journal_name_full 'Acta Crystallographica Section C'
_journal_page_first 789
_journal_page_last 791
_journal_paper_doi 10.1107/S0108270197000541
_journal_volume 53
_journal_year 1997
_chemical_formula_iupac 'C7 H15 N4 + , F - , 4H2 O'
_chemical_formula_sum 'C7 H23 F N4 O4'
_chemical_formula_weight 246.29
_chemical_name_systematic ' methylhexamethylenetetramine fluoride tetrahydrate'
_space_group_IT_number 14
_symmetry_cell_setting monoclinic
_symmetry_space_group_name_Hall '-P 2ybc'
_symmetry_space_group_name_H-M 'P 1 21/c 1'
_audit_creation_method SHELXL
_cell_angle_alpha 90.00
_cell_angle_beta 90.52(3)
_cell_angle_gamma 90.00
_cell_formula_units_Z 4
_cell_length_a 9.854(4)
_cell_length_b 6.352(4)
_cell_length_c 19.372(6)
_cell_measurement_reflns_used 20
_cell_measurement_temperature 293(2)
_cell_measurement_theta_max 8.81
_cell_measurement_theta_min 4.63
_cell_volume 1212.5(10)
_computing_cell_refinement TEXSAN
_computing_data_collection 'TEXSAN (Molecular Structure Corporation, 1992)'
_computing_data_reduction TEXSAN
_computing_molecular_graphics TEXSAN
_computing_publication_material SHELXL93
_computing_structure_refinement 'SHELXL93 (Sheldrick, 1993)'
_computing_structure_solution 'SHELXS86 (Sheldrick, 1990)'
_diffrn_ambient_temperature 293(2)
_diffrn_measurement_device AFC6S
_diffrn_measurement_method \w--2\q
_diffrn_radiation_monochromator graphite
_diffrn_radiation_source 'fine-focus sealed tube'
_diffrn_radiation_type MoK\a
_diffrn_radiation_wavelength 0.71069
_diffrn_reflns_av_R_equivalents 0.0000
_diffrn_reflns_av_sigmaI/netI 0.2597
_diffrn_reflns_limit_h_max 10
_diffrn_reflns_limit_h_min 0
_diffrn_reflns_limit_k_max 7
_diffrn_reflns_limit_k_min 0
_diffrn_reflns_limit_l_max 23
_diffrn_reflns_limit_l_min -22
_diffrn_reflns_number 1848
_diffrn_reflns_theta_max 25.00
_diffrn_reflns_theta_min 2.94
_diffrn_standards_decay_% 0
_diffrn_standards_interval_count 150
_diffrn_standards_number 3
_exptl_absorpt_coefficient_mu 0.117
_exptl_absorpt_correction_type none
_exptl_crystal_colour colourless
_exptl_crystal_density_diffrn 1.349
_exptl_crystal_density_meas ?
_exptl_crystal_description needle
_exptl_crystal_F_000 536
_exptl_crystal_size_max 0.4
_exptl_crystal_size_mid 0.1
_exptl_crystal_size_min 0.1
_refine_diff_density_max 0.28
_refine_diff_density_min -0.21
_refine_ls_extinction_method none
_refine_ls_goodness_of_fit_all 0.993
_refine_ls_goodness_of_fit_obs 1.301
_refine_ls_hydrogen_treatment 'H atoms: riding model'
_refine_ls_matrix_type full
_refine_ls_number_parameters 152
_refine_ls_number_reflns 1848
_refine_ls_number_restraints 0
_refine_ls_restrained_S_all 0.993
_refine_ls_restrained_S_obs 1.301
_refine_ls_R_factor_all 0.2852
_refine_ls_R_factor_obs .0828
_refine_ls_shift/esd_max -0.16
_refine_ls_shift/esd_mean 0.024
_refine_ls_structure_factor_coef Fsqd
_refine_ls_weighting_details 'w = 1/[\s^2^(Fo^2^)+(0.0961P)^2^] where P=(Fo^2^+2Fc^2^)/3'
_refine_ls_weighting_scheme calc
_refine_ls_wR_factor_all 0.2541
_refine_ls_wR_factor_obs .1769
_reflns_number_observed 616
_reflns_number_total 1848
_reflns_observed_criterion >2sigma(I)
_cod_data_source_file bm1129.cif
_cod_data_source_block shelxl
_cod_depositor_comments
;
 Marking attached hydrogen atoms.

 Antanas Vaitkus,
 2017-03-27

The following automatic conversions were performed:

'_exptl_crystal_density_meas' value 'not measured' was changed to '?'
- the value is perceived as not measured.

Automatic conversion script
Id: cif_fix_values 3008 2015-01-20 13:52:24Z robertas 

The following automatic conversions were performed:

'_refine_ls_weighting_scheme' value 'calc w =
1/[\s^2^(Fo^2^)+(0.0961P)^2^] where P=(Fo^2^+2Fc^2^)/3' was changed
to 'calc'. New tag '_refine_ls_weighting_details' was created. The
value of the new tag was set to 'w = 1/[\s^2^(Fo^2^)+(0.0961P)^2^]
where P=(Fo^2^+2Fc^2^)/3'.

Automatic conversion script
Id: cif_fix_values 3143 2015-03-26 13:38:13Z robertas 
;
_cod_original_cell_volume 1212.4(9)
_cod_original_sg_symbol_H-M 'P 21/c'
_cod_database_code 2006186

loop_
_symmetry_equiv_pos_as_xyz
'x, y, z'
'-x, y+1/2, -z+1/2'
'-x, -y, -z'
'x, -y-1/2, z-1/2'

loop_
_atom_site_aniso_label
_atom_site_aniso_U_11
_atom_site_aniso_U_22
_atom_site_aniso_U_33
_atom_site_aniso_U_12
_atom_site_aniso_U_13
_atom_site_aniso_U_23
N1 .040(4) .042(4) .041(4) .003(4) .008(3) -.001(4)
N2 .044(5) .050(5) .058(5) .005(4) -.004(4) .001(4)
N3 .042(4) .054(5) .048(5) -.003(4) .002(3) -.005(4)
N4 .047(5) .042(5) .031(4) -.004(4) .009(3) -.001(4)
C1 .043(5) .045(5) .038(5) .008(5) -.003(4) .009(5)
C2 .062(7) .064(7) .042(5) -.006(6) .001(5) .008(5)
C3 .047(6) .051(6) .056(6) -.008(5) .000(5) -.005(5)
C4 .059(7) .032(6) .062(6) -.002(5) .005(5) -.003(5)
C5 .051(6) .052(6) .039(5) -.009(5) .001(4) .010(5)
C6 .031(5) .055(6) .053(6) -.003(5) -.006(4) -.014(5)
C7 .066(6) .091(8) .053(6) .001(6) .005(5) -.018(6)
O4 .084(5) .105(5) .071(4) .001(4) -.015(3) -.005(4)
F1 .103(5) .081(4) .140(5) -.009(4) -.020(4) -.001(4)
O1 .079(5) .082(5) .080(4) .005(4) .013(3) -.004(4)
O3 .115(6) .080(5) .077(4) .011(4) -.003(4) .001(4)
O2 .090(5) .092(5) .108(6) -.011(5) .006(4) .010(5)

loop_
_atom_site_label
_atom_site_fract_x
_atom_site_fract_y
_atom_site_fract_z
_atom_site_U_iso_or_equiv
_atom_site_thermal_displace_type
_atom_site_calc_flag
_atom_site_refinement_flags
_atom_site_occupancy
_atom_site_disorder_group
_atom_site_type_symbol
_atom_site_attached_hydrogens
N1 .2521(6) .4113(10) .6152(3) .041(2) Uani d . 1 . N 0
N2 .1994(7) .0881(11) .5528(4) .051(2) Uani d . 1 . N 0
N3 .3857(7) .3108(11) .5155(3) .048(2) Uani d . 1 . N 0
N4 .1539(6) .4293(11) .4995(3) .040(2) Uani d . 1 . N 0
C1 .1561(8) .5266(13) .5660(4) .042(2) Uani d . 1 . C 0
H1A .058(4) .5260(13) .5864(10) .051 Uiso calc R 1 . H 0
H1B .1871(14) .683(7) .5612(4) .051 Uiso calc R 1 . H 0
C2 .2908(8) .4262(15) .4712(4) .056(3) Uani d . 1 . C 0
H2A .3192(19) .554(8) .4663(6) .067 Uiso calc R 1 . H 0
H2B .2884(8) .368(4) .431(3) .067 Uiso calc R 1 . H 0
C3 .1084(9) .2115(13) .5083(4) .051(3) Uani d . 1 . C 0
H3A .1024(10) .144(4) .463(2) .062 Uiso calc R 1 . H 0
H3B .017(5) .2118(13) .5283(10) .062 Uiso calc R 1 . H 0
C4 .3368(9) .0938(13) .5231(4) .051(3) Uani d . 1 . C 0
H4A .402(3) .012(4) .5544(15) .061 Uiso calc R 1 . H 0
H4B .3352(8) .022(4) .476(2) .061 Uiso calc R 1 . H 0
C5 .2031(8) .1851(13) .6204(4) .047(2) Uani d . 1 . C 0
H5A .271(3) .097(4) .6542(17) .057 Uiso calc R 1 . H 0
H5B .102(5) .1821(13) .6426(12) .057 Uiso calc R 1 . H 0
C6 .3924(7) .4070(14) .5827(4) .047(2) Uani d . 1 . C 0
H6A .431(2) .567(7) .5782(4) .056 Uiso calc R 1 . H 0
H6B .462(3) .319(4) .6156(16) .056 Uiso calc R 1 . H 0
C7 .2563(8) .5138(16) .6842(4) .070(3) Uani d . 1 . C 0
H7A .2912(8) .6542(16) .6798(4) .105 Uiso calc R 1 . H 0
H7B .3140(8) .4341(16) .7147(4) .105 Uiso calc R 1 . H 0
H7C .1663(8) .5191(16) .7028(4) .105 Uiso calc R 1 . H 0
O4 .5368(6) -.0803(11) .6640(3) .087(2) Uani d . 1 . O 2
F1 .1320(6) .5523(9) .2890(3) .108(2) Uani d . 1 . F 0
O1 .0280(6) .1771(10) .3160(3) .080(2) Uani d . 1 . O 2
O3 .2104(7) -.1117(10) .3627(3) .091(2) Uani d . 1 . O 2
O2 .6086(6) .5413(11) .7218(3) .097(2) Uani d . 1 . O 2

loop_
_atom_type_symbol
_atom_type_description
_atom_type_scat_dispersion_real
_atom_type_scat_dispersion_imag
_atom_type_scat_source
C C 0.0033 0.0016 'International Tables Vol C Tables 4.2.6.8 and 6.1.1.4'
H H 0.0000 0.0000 'International Tables Vol C Tables 4.2.6.8 and 6.1.1.4'
N N 0.0061 0.0033 'International Tables Vol C Tables 4.2.6.8 and 6.1.1.4'
F F 0.0171 0.0103 'International Tables Vol C Tables 4.2.6.8 and 6.1.1.4'
O O 0.0106 0.0060 'International Tables Vol C Tables 4.2.6.8 and 6.1.1.4'

loop_
_geom_angle_atom_site_label_1
_geom_angle_atom_site_label_2
_geom_angle_atom_site_label_3
_geom_angle
_geom_angle_publ_flag
C7 N1 C5 111.1(7) no
C7 N1 C1 111.3(6) no
C5 N1 C1 107.5(6) no
C7 N1 C6 111.1(6) no
C5 N1 C6 107.5(6) no
C1 N1 C6 108.2(6) no
C5 N2 C3 108.4(7) no
C5 N2 C4 109.1(6) no
C3 N2 C4 108.4(7) no
C6 N3 C2 110.0(6) no
C6 N3 C4 108.6(7) no
C2 N3 C4 108.7(7) no
C1 N4 C2 109.8(6) no
C1 N4 C3 107.8(6) no
C2 N4 C3 108.4(7) no
N4 C1 N1 111.1(6) no
N4 C2 N3 112.0(6) no
N4 C3 N2 112.8(7) no
N3 C4 N2 111.4(7) no
N2 C5 N1 110.4(6) no
N3 C6 N1 110.3(6) no

loop_
_geom_bond_atom_site_label_1
_geom_bond_atom_site_label_2
_geom_bond_site_symmetry_2
_geom_bond_distance
_geom_bond_publ_flag
N1 C7 . 1.488(9) no
N1 C5 . 1.520(9) no
N1 C1 . 1.523(8) no
N1 C6 . 1.525(9) no
N2 C5 . 1.447(9) no
N2 C3 . 1.466(9) no
N2 C4 . 1.476(9) no
N3 C6 . 1.440(9) no
N3 C2 . 1.461(9) no
N3 C4 . 1.468(10) no
N4 C1 . 1.429(8) no
N4 C2 . 1.460(9) no
N4 C3 . 1.465(9) no
